data_7218451
loop_
_publ_author_name
'Hunt, Sarah J.'
'Cliffe, Matthew J.'
'Hill, Joshua A.'
'Cairns, Andrew B.'
'Funnell, Nicholas P.'
'Goodwin, Andrew L.'

_publ_section_title
;
 Flexibility transition and guest-driven reconstruction in a ferroelastic
 metal-organic framework
;
_journal_coden_ASTM CRECF4
_journal_issue 2
_journal_name_full CrystEngComm
_journal_page_first 361
_journal_page_last 369
_journal_paper_doi 10.1039/c4ce01572j
_journal_volume 17
_journal_year 2015
_chemical_compound_source 'Reagents obtained from Sigma Aldrich and Alfa Aesar'
_chemical_formula_moiety 'C6 H3 Cu1 N4'
_chemical_formula_sum 'C6 H3 Cu N4'
_chemical_formula_weight 194.66
_chemical_name_systematic 'Acetonitrilocopper(I) tricyanomethanide'
_space_group_IT_number 61
_symmetry_cell_setting orthorhombic
_symmetry_space_group_name_Hall '-P 2ac 2ab'
_symmetry_space_group_name_H-M 'P b c a'
_atom_sites_solution_hydrogens difmap
_atom_sites_solution_primary direct
_audit_creation_date 14-07-16
_audit_creation_method CRYSTALS_ver_14.40
_cell_angle_alpha 90
_cell_angle_beta 90
_cell_angle_gamma 90
_cell_formula_units_Z 8
_cell_length_a 12.9802(3)
_cell_length_b 8.14490(18)
_cell_length_c 14.5848(3)
_cell_measurement_reflns_used 6465
_cell_measurement_temperature 100
_cell_measurement_theta_max 77
_cell_measurement_theta_min 6
_cell_volume 1541.94(6)
_computing_cell_refinement 'CrysAlis, (Oxford Diffraction, 2002)'
_computing_data_collection 'SuperNova, (Oxford Diffraction, 2010)'
_computing_data_reduction 'CrysAlis, (Oxford Diffraction, 2002)'
_computing_publication_material 'CRYSTALS (Betteridge et al., 2003)'
_computing_structure_refinement 'CRYSTALS (Betteridge et al., 2003)'
_computing_structure_solution 'SIR92 (Altomare et al., 1994)'
_diffrn_ambient_temperature 100
_diffrn_measured_fraction_theta_full 0.996
_diffrn_measured_fraction_theta_max 0.996
_diffrn_measurement_device Area
_diffrn_measurement_device_type 'Oxford Diffraction SuperNova'
_diffrn_measurement_method '\f & \w scans'
_diffrn_radiation_monochromator graphite
_diffrn_radiation_type 'Cu K\a'
_diffrn_radiation_wavelength 1.54184
_diffrn_reflns_av_R_equivalents 0.025
_diffrn_reflns_limit_h_max 16
_diffrn_reflns_limit_h_min -14
_diffrn_reflns_limit_k_max 10
_diffrn_reflns_limit_k_min -9
_diffrn_reflns_limit_l_max 18
_diffrn_reflns_limit_l_min -17
_diffrn_reflns_number 14516
_diffrn_reflns_theta_full 76.661
_diffrn_reflns_theta_max 76.661
_diffrn_reflns_theta_min 6.068
_diffrn_standards_number 0
_exptl_absorpt_coefficient_mu 3.478
_exptl_absorpt_correction_T_max 0.89
_exptl_absorpt_correction_T_min 0.89
_exptl_absorpt_correction_type analytical
_exptl_absorpt_process_details
; 
 Analytical Absorption (De Meulenaer & Tompa, 1965) 
;
_exptl_crystal_colour colourless
_exptl_crystal_density_diffrn 1.677
_exptl_crystal_density_method 'not measured'
_exptl_crystal_description block
_exptl_crystal_F_000 768
_exptl_crystal_size_max 0.039
_exptl_crystal_size_mid 0.034
_exptl_crystal_size_min 0.033
_refine_diff_density_max 0.26
_refine_diff_density_min -0.29
_refine_ls_extinction_method None
_refine_ls_goodness_of_fit_ref 0.9951
_refine_ls_hydrogen_treatment constr
_refine_ls_matrix_type full
_refine_ls_number_parameters 100
_refine_ls_number_reflns 1620
_refine_ls_number_restraints 0
_refine_ls_R_factor_all 0.0229
_refine_ls_R_factor_gt 0.0199
_refine_ls_shift/su_max 0.0020665
_refine_ls_shift/su_mean 0.0000816
_refine_ls_structure_factor_coef Fsqd
_refine_ls_weighting_details
;
 Method= Modified Sheldrick 
 w=1/[\s^2^(F^2^) + ( 0.03P)^2^ + 0.49P] 
 ,where P=(max(Fo^2^,0) + 2Fc^2^)/3 
;
_refine_ls_weighting_scheme calc
_refine_ls_wR_factor_all 0.0542
_refine_ls_wR_factor_gt 0.0524
_refine_ls_wR_factor_ref 0.0542
_reflns_limit_h_max 16
_reflns_limit_h_min 0
_reflns_limit_k_max 10
_reflns_limit_k_min 0
_reflns_limit_l_max 18
_reflns_limit_l_min 0
_reflns_number_gt 1480
_reflns_number_total 1620
_reflns_threshold_expression I>2.0\s(I)
_oxford_diffrn_Wilson_B_factor 1.27
_oxford_diffrn_Wilson_scale 0.11
_oxford_refine_ls_r_factor_ref 0.0229
_oxford_refine_ls_scale 3.29(3)
_oxford_reflns_number_all 1620
_oxford_reflns_threshold_expression_ref I>-3.0\s(I)
_oxford_structure_analysis_title 'Acetonitrilocopper(I) tricyanomethanide in Pbca'
_cod_data_source_file c4ce01572j2.cif
_cod_data_source_block Copper(I)_tricyanomethanide_acetonitrile
_cod_depositor_comments 'Adding full bibliography for 7218451.cif.'
_cod_original_cell_volume 1541.94(5)
_cod_original_sg_symbol_H-M 'P b c a '
_cod_original_formula_sum 'C6 H3 Cu1 N4'
_cod_database_code 7218451

loop_
_symmetry_equiv_pos_as_xyz
x,y,z
-x,-y,-z
-x+1/2,y+1/2,z
x+1/2,-y+1/2,-z
x,-y+1/2,z+1/2
-x,y+1/2,-z+1/2
-x+1/2,-y,z+1/2
x+1/2,y,-z+1/2

loop_
_atom_site_label
_atom_site_type_symbol
_atom_site_fract_x
_atom_site_fract_y
_atom_site_fract_z
_atom_site_U_iso_or_equiv
_atom_site_occupancy
_atom_site_adp_type
_atom_site_refinement_flags_posn
Cu1 Cu 0.588127(13) 0.44049(2) 0.628675(12) 0.0136 1.0000 Uani .
C11 C 0.69527(9) 0.32962(15) 0.81154(8) 0.0159 1.0000 Uani .
C12 C 0.86036(9) 0.32301(15) 0.88643(8) 0.0148 1.0000 Uani .
C13 C 0.70950(9) 0.20812(15) 0.96428(8) 0.0141 1.0000 Uani .
C14 C 0.75490(9) 0.28398(16) 0.88784(8) 0.0151 1.0000 Uani .
C21 C 0.59224(10) 0.82529(18) 0.64049(9) 0.0210 1.0000 Uani .
C22 C 0.59681(13) 1.00325(18) 0.65007(12) 0.0312 1.0000 Uani .
N11 N 0.64984(8) 0.36967(15) 0.74738(7) 0.0193 1.0000 Uani .
N12 N 0.94616(8) 0.35831(15) 0.88161(7) 0.0176 1.0000 Uani .
N13 N 0.67102(8) 0.14601(14) 1.02642(7) 0.0169 1.0000 Uani .
N21 N 0.58913(9) 0.68611(16) 0.63311(8) 0.0212 1.0000 Uani .
H221 H 0.5567 1.0371 0.7002 0.0491 1.0000 Uiso R
H222 H 0.6655 1.0361 0.6569 0.0502 1.0000 Uiso R
H223 H 0.5733 1.0534 0.5950 0.0478 1.0000 Uiso R

loop_
_atom_site_aniso_label
_atom_site_aniso_U_11
_atom_site_aniso_U_22
_atom_site_aniso_U_33
_atom_site_aniso_U_23
_atom_site_aniso_U_13
_atom_site_aniso_U_12
Cu1 0.01200(12) 0.01552(12) 0.01341(12) -0.00134(6) 0.00024(6) -0.00014(6)
C11 0.0140(5) 0.0183(5) 0.0154(5) -0.0014(4) 0.0028(4) -0.0028(4)
C12 0.0169(6) 0.0167(5) 0.0107(5) 0.0009(4) 0.0004(4) 0.0005(5)
C13 0.0119(5) 0.0157(5) 0.0148(5) -0.0027(4) -0.0019(4) 0.0000(4)
C14 0.0127(5) 0.0195(5) 0.0132(5) 0.0005(4) 0.0002(4) -0.0016(4)
C21 0.0223(6) 0.0203(7) 0.0204(6) 0.0014(5) 0.0029(4) 0.0014(5)
C22 0.0389(8) 0.0157(7) 0.0391(8) 0.0017(6) 0.0063(6) 0.0002(6)
N11 0.0157(5) 0.0267(6) 0.0155(5) 0.0023(4) -0.0014(4) -0.0034(4)
N12 0.0141(5) 0.0233(5) 0.0153(5) 0.0018(4) 0.0005(4) -0.0009(4)
N13 0.0147(4) 0.0207(5) 0.0153(5) 0.0004(4) 0.0003(4) -0.0023(4)
N21 0.0238(6) 0.0173(6) 0.0225(6) -0.0012(4) 0.0026(4) -0.0001(4)

loop_
_atom_type_symbol
_atom_type_scat_dispersion_real
_atom_type_scat_dispersion_imag
_atom_type_scat_Cromer_Mann_a1
_atom_type_scat_Cromer_Mann_b1
_atom_type_scat_Cromer_Mann_a2
_atom_type_scat_Cromer_Mann_b2
_atom_type_scat_Cromer_Mann_a3
_atom_type_scat_Cromer_Mann_b3
_atom_type_scat_Cromer_Mann_a4
_atom_type_scat_Cromer_Mann_b4
_atom_type_scat_Cromer_Mann_c
_atom_type_scat_source
C 0.0181 0.0091 2.3100 20.8439 1.0200 10.2075 1.5886 0.5687 0.8650 51.6512 0.2156 'International Tables Vol C 4.2.6.8 and 6.1.1.4'
H 0.0000 0.0000 0.4930 10.5109 0.3229 26.1257 0.1402 3.1424 0.0408 57.7998 0.0030 'International Tables Vol C 4.2.6.8 and 6.1.1.4'
N 0.0311 0.0180 12.2126 0.0057 3.1322 9.8933 2.0125 28.9975 1.1663 0.5826 -11.5290 'International Tables Vol C 4.2.6.8 and 6.1.1.4'
Cu -1.9646 0.5888 13.3380 3.5828 7.1676 0.2470 5.6158 11.3966 1.6735 64.8126 1.1910 'International Tables Vol C 4.2.6.8 and 6.1.1.4'

loop_
_geom_angle_atom_site_label_1
_geom_angle_site_symmetry_1
_geom_angle_atom_site_label_2
_geom_angle_atom_site_label_3
_geom_angle_site_symmetry_3
_geom_angle
_geom_angle_publ_flag
N13 5_554 Cu1 N12 8_456 109.42(4) yes
N13 5_554 Cu1 N11 . 109.56(4) yes
N12 8_456 Cu1 N11 . 110.15(4) yes
N13 5_554 Cu1 N21 . 112.24(5) yes
N12 8_456 Cu1 N21 . 110.41(5) yes
N11 . Cu1 N21 . 104.99(5) yes
C14 . C11 N11 . 177.27(13) yes
C14 . C12 N12 . 176.99(12) yes
C14 . C13 N13 . 179.09(12) yes
C11 . C14 C12 . 117.71(11) yes
C11 . C14 C13 . 120.92(11) yes
C12 . C14 C13 . 121.32(11) yes
C22 . C21 N21 . 179.68(15) yes
C21 . C22 H221 . 110.1 no
C21 . C22 H222 . 109.5 no
H221 . C22 H222 . 111.2 no
C21 . C22 H223 . 109.4 no
H221 . C22 H223 . 110.7 no
H222 . C22 H223 . 105.8 no
C11 . N11 Cu1 . 172.91(10) yes
C12 . N12 Cu1 8_556 174.45(11) yes
C13 . N13 Cu1 5_555 171.85(10) yes
Cu1 . N21 C21 . 176.07(12) yes

loop_
_geom_bond_atom_site_label_1
_geom_bond_atom_site_label_2
_geom_bond_site_symmetry_2
_geom_bond_distance
_geom_bond_publ_flag
Cu1 N13 5_554 1.9693(11) yes
Cu1 N12 8_456 1.9663(11) yes
Cu1 N11 . 1.9930(11) yes
Cu1 N21 . 2.0016(13) yes
C11 C14 . 1.4055(17) yes
C11 N11 . 1.1532(17) yes
C12 C14 . 1.4055(17) yes
C12 N12 . 1.1523(18) yes
C13 C14 . 1.4043(17) yes
C13 N13 . 1.1519(17) yes
C21 C22 . 1.457(2) yes
C21 N21 . 1.139(2) yes
C22 H221 . 0.939 no
C22 H222 . 0.937 no
C22 H223 . 0.952 no

loop_
_cod_changelog_entry_id
_cod_changelog_entry_author
_cod_changelog_entry_date
_cod_changelog_entry_text
1 'Vaitkus, Antanas' 2022-04-22T19:40:00+03:00 'Updated bibliographic information.'
